data_7047741
loop_
_publ_author_name
'Li, JuanJuan'
'Tian, Zhenzhen'
'Xu, Zhishan'
'Zhang, Shumiao'
'Feng, Yaqian'
'Zhang, Lingdong'
'Liu, Zhe'

_publ_section_title
;
 Highly potent half-sandwich iridium and ruthenium complexes as
 lysosome-targeted imaging and anticancer agents.
;
_journal_issue 44
_journal_name_full 'Dalton transactions (Cambridge, England : 2003)'
_journal_page_first 15772
_journal_page_last 15782
_journal_paper_doi 10.1039/c8dt02963f
_journal_volume 47
_journal_year 2018
_chemical_formula_sum 'C55 H47 Cl F6 Ir P3'
_chemical_formula_weight 1142.49
_space_group_IT_number 14
_space_group_name_Hall '-P 2ybc'
_space_group_name_H-M_alt 'P 1 21/c 1'
_symmetry_cell_setting monoclinic
_symmetry_space_group_name_Hall '-P 2ybc'
_symmetry_space_group_name_H-M 'P 1 21/c 1'
_atom_sites_solution_hydrogens geom
_atom_sites_solution_primary direct
_atom_sites_solution_secondary difmap
_audit_creation_method SHELXL-97
_audit_update_record
;
2018-05-04 deposited with the CCDC.
2018-10-09 downloaded from the CCDC.
;
_cell_angle_alpha 90.00
_cell_angle_beta 106.8390(10)
_cell_angle_gamma 90.00
_cell_formula_units_Z 4
_cell_length_a 16.0389(9)
_cell_length_b 15.8195(9)
_cell_length_c 19.3415(11)
_cell_measurement_reflns_used 9225
_cell_measurement_temperature 295(2)
_cell_measurement_theta_max 26.00
_cell_measurement_theta_min 1.69
_cell_volume 4697.0(5)
_computing_structure_refinement 'SHELXL-97 (Sheldrick, 1997)'
_computing_structure_solution 'SHELXS-97 (Sheldrick, 1990)'
_diffrn_ambient_temperature 295(2)
_diffrn_measured_fraction_theta_full 0.999
_diffrn_measured_fraction_theta_max 0.999
_diffrn_measurement_device_type 'CCD area detector'
_diffrn_measurement_method 'phi and omega scans'
_diffrn_radiation_monochromator graphite
_diffrn_radiation_source 'fine-focus sealed tube'
_diffrn_radiation_type MoK\a
_diffrn_radiation_wavelength 0.71073
_diffrn_reflns_av_R_equivalents 0.0314
_diffrn_reflns_av_sigmaI/netI 0.0336
_diffrn_reflns_limit_h_max 15
_diffrn_reflns_limit_h_min -19
_diffrn_reflns_limit_k_max 19
_diffrn_reflns_limit_k_min -19
_diffrn_reflns_limit_l_max 23
_diffrn_reflns_limit_l_min -18
_diffrn_reflns_number 29757
_diffrn_reflns_theta_full 26.00
_diffrn_reflns_theta_max 26.00
_diffrn_reflns_theta_min 1.69
_exptl_absorpt_coefficient_mu 3.064
_exptl_absorpt_correction_T_max 0.885
_exptl_absorpt_correction_T_min 0.321
_exptl_absorpt_correction_type multi-scan
_exptl_absorpt_process_details sadabs
_exptl_crystal_colour red
_exptl_crystal_density_diffrn 1.616
_exptl_crystal_density_method 'not measured'
_exptl_crystal_description plate
_exptl_crystal_F_000 2280
_exptl_crystal_size_max 0.42
_exptl_crystal_size_mid 0.32
_exptl_crystal_size_min 0.04
_refine_diff_density_max 0.888
_refine_diff_density_min -0.455
_refine_diff_density_rms 0.078
_refine_ls_extinction_method none
_refine_ls_goodness_of_fit_ref 1.037
_refine_ls_hydrogen_treatment mixed
_refine_ls_matrix_type full
_refine_ls_number_parameters 599
_refine_ls_number_reflns 9225
_refine_ls_number_restraints 0
_refine_ls_restrained_S_all 1.037
_refine_ls_R_factor_all 0.0335
_refine_ls_R_factor_gt 0.0254
_refine_ls_shift/su_max 0.001
_refine_ls_shift/su_mean 0.000
_refine_ls_structure_factor_coef Fsqd
_refine_ls_weighting_details 'calc w=1/[\s^2^(Fo^2^)+(0.0347P)^2^+0.5198P] where P=(Fo^2^+2Fc^2^)/3'
_refine_ls_weighting_scheme calc
_refine_ls_wR_factor_gt 0.0611
_refine_ls_wR_factor_ref 0.0645
_reflns_number_gt 7879
_reflns_number_total 9225
_reflns_threshold_expression >2sigma(I)
_cod_data_source_file c8dt02963f2.cif
_cod_data_source_block a_CCDC1
_cod_depositor_comments 'Adding full bibliography for 7047740--7047741.cif.'
_cod_original_sg_symbol_H-M 'P 21/C'
_cod_database_code 7047741

loop_
_symmetry_equiv_pos_as_xyz
'x, y, z'
'-x, y+1/2, -z+1/2'
'-x, -y, -z'
'x, -y-1/2, z-1/2'

loop_
_atom_site_label
_atom_site_type_symbol
_atom_site_fract_x
_atom_site_fract_y
_atom_site_fract_z
_atom_site_U_iso_or_equiv
_atom_site_adp_type
_atom_site_occupancy
_atom_site_symmetry_multiplicity
_atom_site_calc_flag
_atom_site_refinement_flags
Ir1 Ir 0.240918(7) 0.391906(7) 0.120187(6) 0.02457(5) Uani 1 1 d .
Cl1 Cl 0.28929(5) 0.39154(5) 0.01369(4) 0.03563(17) Uani 1 1 d .
P5 P 0.36227(5) 0.47254(5) 0.17164(4) 0.02750(16) Uani 1 1 d .
P1 P 0.33294(5) 0.28146(5) 0.16492(4) 0.02945(17) Uani 1 1 d .
C1 C 0.11578(18) 0.45382(19) 0.05620(16) 0.0317(7) Uani 1 1 d .
C2 C 0.2833(2) 0.1810(2) 0.12873(19) 0.0386(7) Uani 1 1 d .
C3 C 0.3670(2) 0.26409(19) 0.26230(16) 0.0337(7) Uani 1 1 d .
C4 C 0.43464(19) 0.28447(19) 0.13980(16) 0.0323(7) Uani 1 1 d .
C5 C 0.1357(2) 0.5718(2) 0.15240(19) 0.0448(8) Uani 1 1 d .
H5A H 0.1513 0.6080 0.1183 0.067 Uiso 1 1 calc R
H5B H 0.1780 0.5774 0.1988 0.067 Uiso 1 1 calc R
H5C H 0.0793 0.5876 0.1560 0.067 Uiso 1 1 calc R
C6 C 0.0875(2) 0.3109(2) -0.07219(17) 0.0392(7) Uani 1 1 d .
H6 H 0.1310 0.3482 -0.0754 0.047 Uiso 1 1 calc R
C7 C 0.5872(2) 0.2678(2) 0.09826(19) 0.0482(9) Uani 1 1 d .
H7 H 0.6379 0.2620 0.0846 0.058 Uiso 1 1 calc R
C8 C 0.1047(2) 0.5079(2) -0.00937(17) 0.0405(8) Uani 1 1 d .
H8A H 0.0992 0.5660 0.0029 0.061 Uiso 1 1 calc R
H8B H 0.0533 0.4907 -0.0462 0.061 Uiso 1 1 calc R
H8C H 0.1546 0.5016 -0.0269 0.061 Uiso 1 1 calc R
C9 C 0.0933(2) 0.2522(2) 0.15446(17) 0.0430(8) Uani 1 1 d .
H9A H 0.0343 0.2509 0.1567 0.065 Uiso 1 1 calc R
H9B H 0.1323 0.2420 0.2017 0.065 Uiso 1 1 calc R
H9C H 0.1011 0.2093 0.1218 0.065 Uiso 1 1 calc R
C10 C 0.45298(18) 0.44610(19) 0.13667(16) 0.0327(7) Uani 1 1 d .
C11 C 0.4140(2) 0.46798(18) 0.26876(16) 0.0328(7) Uani 1 1 d .
C12 C 0.3082(2) 0.6094(2) 0.07964(19) 0.0418(8) Uani 1 1 d .
H12 H 0.3039 0.5706 0.0427 0.050 Uiso 1 1 calc R
C13 C 0.5757(2) 0.4990(3) 0.1001(2) 0.0619(11) Uani 1 1 d .
H13 H 0.6065 0.5450 0.0901 0.074 Uiso 1 1 calc R
C14 C 0.06164(19) 0.3085(2) -0.00887(16) 0.0338(7) Uani 1 1 d .
C15 C 0.47892(19) 0.3601(2) 0.12877(16) 0.0319(7) Uani 1 1 d .
C16 C 0.13337(18) 0.48233(19) 0.12763(16) 0.0333(7) Uani 1 1 d .
C17 C 0.5040(2) 0.4681(2) 0.29728(19) 0.0471(9) Uani 1 1 d .
H17 H 0.5388 0.4737 0.2666 0.057 Uiso 1 1 calc R
C18 C 0.33950(19) 0.58397(18) 0.15160(17) 0.0320(7) Uani 1 1 d .
C19 C 0.0489(2) 0.2582(2) -0.13007(17) 0.0414(8) Uani 1 1 d .
H19 H 0.0661 0.2617 -0.1719 0.050 Uiso 1 1 calc R
C20 C 0.10068(18) 0.3618(2) 0.05583(16) 0.0308(6) Uani 1 1 d .
C21 C 0.5563(2) 0.3492(2) 0.10705(18) 0.0409(8) Uani 1 1 d .
C22 C -0.0062(2) 0.2545(2) -0.00798(17) 0.0410(8) Uani 1 1 d .
H22 H -0.0276 0.2545 0.0319 0.049 Uiso 1 1 calc R
C23 C 0.5445(2) 0.1982(2) 0.10925(19) 0.0451(8) Uani 1 1 d .
H23 H 0.5658 0.1448 0.1035 0.054 Uiso 1 1 calc R
C24 C 0.3037(2) 0.2560(2) 0.29818(18) 0.0482(9) Uani 1 1 d .
H24 H 0.2453 0.2622 0.2723 0.058 Uiso 1 1 calc R
C25 C 0.3640(2) 0.4631(2) 0.31600(18) 0.0446(8) Uani 1 1 d .
H25 H 0.3036 0.4649 0.2982 0.054 Uiso 1 1 calc R
C26 C 0.4741(2) 0.2422(2) 0.37677(19) 0.0511(9) Uani 1 1 d .
H26 H 0.5324 0.2389 0.4038 0.061 Uiso 1 1 calc R
C27 C 0.4106(3) 0.2320(2) 0.41037(19) 0.0509(9) Uani 1 1 d .
H27 H 0.4253 0.2204 0.4596 0.061 Uiso 1 1 calc R
C28 C 0.3186(2) 0.7256(2) 0.1884(2) 0.0552(10) Uani 1 1 d .
H28 H 0.3216 0.7649 0.2248 0.066 Uiso 1 1 calc R
C29 C 0.4532(2) 0.2572(2) 0.30333(18) 0.0408(8) Uani 1 1 d .
H29 H 0.4973 0.2628 0.2813 0.049 Uiso 1 1 calc R
C30 C 0.11212(18) 0.3371(2) 0.12820(16) 0.0324(7) Uani 1 1 d .
C31 C 0.5007(2) 0.5117(2) 0.1218(2) 0.0450(8) Uani 1 1 d .
H31 H 0.4826 0.5667 0.1263 0.054 Uiso 1 1 calc R
C32 C -0.0151(2) 0.2005(2) -0.12646(17) 0.0391(8) Uani 1 1 d .
C33 C 0.3251(2) 0.2392(2) 0.37067(19) 0.0529(9) Uani 1 1 d .
H33 H 0.2813 0.2326 0.3930 0.063 Uiso 1 1 calc R
C34 C 0.4030(3) 0.4556(2) 0.3898(2) 0.0588(10) Uani 1 1 d .
H34 H 0.3689 0.4529 0.4213 0.071 Uiso 1 1 calc R
C35 C -0.0522(2) 0.1389(2) -0.18548(18) 0.0418(8) Uani 1 1 d .
C36 C 0.2834(2) 0.6922(2) 0.0635(2) 0.0537(10) Uani 1 1 d .
H36 H 0.2631 0.7093 0.0155 0.064 Uiso 1 1 calc R
C37 C -0.0424(2) 0.2010(2) -0.06468(18) 0.0463(9) Uani 1 1 d .
H37 H -0.0864 0.1643 -0.0616 0.056 Uiso 1 1 calc R
C38 C 0.2887(2) 0.7498(2) 0.1178(2) 0.0612(11) Uani 1 1 d .
H38 H 0.2717 0.8055 0.1064 0.073 Uiso 1 1 calc R
C39 C 0.4921(3) 0.4522(2) 0.4162(2) 0.0601(11) Uani 1 1 d .
H39 H 0.5182 0.4444 0.4654 0.072 Uiso 1 1 calc R
C40 C 0.6031(3) 0.4200(3) 0.0939(2) 0.0582(11) Uani 1 1 d .
H40 H 0.6538 0.4117 0.0806 0.070 Uiso 1 1 calc R
C41 C -0.0920(3) 0.1649(3) -0.2553(2) 0.0638(11) Uani 1 1 d .
H41 H -0.0967 0.2222 -0.2663 0.077 Uiso 1 1 calc R
C42 C -0.0450(2) 0.0533(2) -0.1713(2) 0.0543(10) Uani 1 1 d .
H42 H -0.0178 0.0346 -0.1246 0.065 Uiso 1 1 calc R
C43 C 0.3448(2) 0.6427(2) 0.20622(19) 0.0410(8) Uani 1 1 d .
H43 H 0.3657 0.6265 0.2544 0.049 Uiso 1 1 calc R
C44 C 0.5423(3) 0.4601(3) 0.3707(2) 0.0606(11) Uani 1 1 d .
H44 H 0.6027 0.4600 0.3891 0.073 Uiso 1 1 calc R
C45 C 0.4676(2) 0.2068(2) 0.12945(17) 0.0406(8) Uani 1 1 d .
H45 H 0.4380 0.1583 0.1361 0.049 Uiso 1 1 calc R
C80 C 0.2020(3) 0.0328(3) 0.0694(3) 0.0835(16) Uani 1 1 d .
H80 H 0.1738 -0.0166 0.0494 0.100 Uiso 1 1 calc R
C81 C -0.1183(3) 0.0216(3) -0.2937(3) 0.0784(14) Uani 1 1 d .
H81 H -0.1418 -0.0177 -0.3299 0.094 Uiso 1 1 calc R
C82 C 0.2420(3) 0.0368(3) 0.1417(3) 0.0767(14) Uani 1 1 d .
H82 H 0.2416 -0.0098 0.1709 0.092 Uiso 1 1 calc R
C83 C -0.1251(4) 0.1056(3) -0.3091(3) 0.0830(16) Uani 1 1 d .
H83 H -0.1521 0.1234 -0.3561 0.100 Uiso 1 1 calc R
C84 C -0.0777(3) -0.0053(3) -0.2257(2) 0.0651(11) Uani 1 1 d .
H84 H -0.0717 -0.0628 -0.2156 0.078 Uiso 1 1 calc R
C85 C 0.2029(3) 0.1009(3) 0.0257(3) 0.0776(15) Uani 1 1 d .
H85 H 0.1765 0.0971 -0.0238 0.093 Uiso 1 1 calc R
C86 C 0.2434(2) 0.1756(2) 0.0554(2) 0.0533(9) Uani 1 1 d .
H86 H 0.2436 0.2219 0.0258 0.064 Uiso 1 1 calc R
C87 C 0.2832(3) 0.11047(19) 0.1712(3) 0.0539(10) Uani 1 1 d .
H87 H 0.3114 0.1129 0.2205 0.065 Uiso 1 1 calc R
C88 C 0.1337(2) 0.4154(2) 0.25054(17) 0.0450(8) Uani 1 1 d .
H88A H 0.1586 0.4680 0.2714 0.068 Uiso 1 1 calc R
H88B H 0.1661 0.3694 0.2779 0.068 Uiso 1 1 calc R
H88C H 0.0742 0.4123 0.2514 0.068 Uiso 1 1 calc R
C89 C 0.13687(19) 0.4102(2) 0.17408(16) 0.0325(7) Uani 1 1 d .
P2 P 0.18608(8) 0.62741(7) 0.39598(6) 0.0556(3) Uani 1 1 d .
F1 F 0.1875(2) 0.52876(16) 0.39304(15) 0.0941(9) Uani 1 1 d .
F6 F 0.2409(3) 0.6316(3) 0.3407(2) 0.1278(13) Uani 1 1 d .
F5 F 0.2718(3) 0.62602(19) 0.46071(19) 0.1301(15) Uani 1 1 d .
F3 F 0.1329(3) 0.6232(2) 0.4502(3) 0.169(2) Uani 1 1 d .
F4 F 0.1860(3) 0.72699(16) 0.39907(16) 0.1324(15) Uani 1 1 d .
F2 F 0.1029(2) 0.62984(19) 0.32913(18) 0.1061(11) Uani 1 1 d .

loop_
_atom_site_aniso_label
_atom_site_aniso_U_11
_atom_site_aniso_U_22
_atom_site_aniso_U_33
_atom_site_aniso_U_23
_atom_site_aniso_U_13
_atom_site_aniso_U_12
Ir1 0.02358(7) 0.02958(7) 0.02222(7) -0.00153(4) 0.00929(4) -0.00022(4)
Cl1 0.0319(4) 0.0518(5) 0.0268(4) -0.0027(3) 0.0141(3) -0.0003(3)
P5 0.0260(4) 0.0285(4) 0.0285(4) -0.0006(3) 0.0086(3) -0.0002(3)
P1 0.0315(4) 0.0286(4) 0.0306(4) 0.0007(3) 0.0127(3) 0.0008(3)
C1 0.0203(15) 0.0420(18) 0.0336(17) 0.0022(13) 0.0088(12) 0.0023(13)
C2 0.0337(18) 0.0345(17) 0.052(2) -0.0078(15) 0.0187(14) -0.0038(14)
C3 0.0411(18) 0.0286(15) 0.0339(17) 0.0035(13) 0.0148(13) 0.0030(13)
C4 0.0250(16) 0.0397(18) 0.0334(17) 0.0012(13) 0.0102(12) 0.0058(13)
C5 0.0386(19) 0.046(2) 0.051(2) -0.0108(17) 0.0157(15) 0.0020(16)
C6 0.0360(18) 0.049(2) 0.0333(17) -0.0036(15) 0.0119(13) -0.0077(15)
C7 0.0369(19) 0.061(2) 0.053(2) 0.0018(18) 0.0224(16) 0.0134(17)
C8 0.0344(18) 0.049(2) 0.0369(18) 0.0058(15) 0.0091(14) 0.0036(15)
C9 0.0382(18) 0.055(2) 0.0375(19) 0.0026(16) 0.0134(14) -0.0126(16)
C10 0.0268(16) 0.0392(18) 0.0336(17) 0.0008(13) 0.0114(12) -0.0011(13)
C11 0.0385(18) 0.0255(15) 0.0313(16) -0.0028(12) 0.0055(13) -0.0015(13)
C12 0.041(2) 0.044(2) 0.042(2) 0.0054(15) 0.0145(15) -0.0023(15)
C13 0.048(2) 0.056(2) 0.096(3) 0.011(2) 0.043(2) -0.0068(19)
C14 0.0284(16) 0.0439(18) 0.0273(16) -0.0036(13) 0.0055(12) -0.0006(13)
C15 0.0278(16) 0.0410(17) 0.0281(16) 0.0029(13) 0.0101(12) 0.0041(13)
C16 0.0202(15) 0.0441(18) 0.0378(18) -0.0051(14) 0.0119(12) 0.0002(13)
C17 0.040(2) 0.052(2) 0.044(2) -0.0006(16) 0.0030(15) -0.0029(16)
C18 0.0265(16) 0.0290(15) 0.0404(18) 0.0040(13) 0.0093(13) -0.0022(12)
C19 0.0421(19) 0.056(2) 0.0292(17) -0.0072(15) 0.0155(14) -0.0082(16)
C20 0.0220(15) 0.0423(17) 0.0310(16) -0.0052(13) 0.0122(12) -0.0025(13)
C21 0.0332(18) 0.051(2) 0.0420(19) 0.0025(16) 0.0162(14) 0.0046(15)
C22 0.0361(17) 0.058(2) 0.0332(17) -0.0074(16) 0.0162(13) -0.0112(16)
C23 0.046(2) 0.044(2) 0.049(2) 0.0023(16) 0.0200(16) 0.0189(16)
C24 0.0389(19) 0.068(2) 0.0388(19) 0.0063(18) 0.0125(14) -0.0001(17)
C25 0.048(2) 0.049(2) 0.0355(19) -0.0053(16) 0.0089(15) -0.0041(16)
C26 0.046(2) 0.054(2) 0.044(2) 0.0045(18) -0.0019(16) 0.0105(18)
C27 0.064(2) 0.053(2) 0.0332(19) 0.0086(16) 0.0093(17) 0.0059(19)
C28 0.055(2) 0.0343(19) 0.073(3) -0.0088(18) 0.014(2) 0.0054(17)
C29 0.0384(18) 0.0415(19) 0.0439(19) 0.0028(15) 0.0139(14) 0.0046(15)
C30 0.0236(15) 0.0447(18) 0.0308(16) -0.0027(13) 0.0108(12) -0.0034(13)
C31 0.0352(19) 0.0380(19) 0.068(2) 0.0039(17) 0.0241(17) -0.0028(15)
C32 0.0345(18) 0.048(2) 0.0341(18) -0.0083(15) 0.0094(13) -0.0026(15)
C33 0.056(2) 0.066(2) 0.041(2) 0.0096(18) 0.0216(17) -0.0030(19)
C34 0.088(3) 0.051(2) 0.040(2) -0.0054(18) 0.024(2) -0.002(2)
C35 0.0381(19) 0.049(2) 0.0391(19) -0.0074(16) 0.0131(14) -0.0062(16)
C36 0.049(2) 0.050(2) 0.058(2) 0.0249(19) 0.0107(17) 0.0056(18)
C37 0.042(2) 0.057(2) 0.042(2) -0.0068(16) 0.0173(15) -0.0192(16)
C38 0.050(2) 0.035(2) 0.095(3) 0.014(2) 0.015(2) 0.0081(18)
C39 0.083(3) 0.051(2) 0.033(2) -0.0023(17) -0.0047(19) 0.005(2)
C40 0.042(2) 0.066(3) 0.080(3) 0.007(2) 0.040(2) 0.003(2)
C41 0.076(3) 0.053(2) 0.049(2) -0.0103(19) -0.001(2) 0.004(2)
C42 0.059(2) 0.058(2) 0.048(2) -0.0025(18) 0.0173(18) -0.0107(19)
C43 0.0407(19) 0.0341(17) 0.047(2) -0.0018(15) 0.0103(15) -0.0015(15)
C44 0.052(2) 0.066(3) 0.051(2) -0.002(2) -0.0062(19) 0.006(2)
C45 0.0424(19) 0.0396(18) 0.042(2) 0.0068(15) 0.0168(15) 0.0066(15)
C80 0.090(4) 0.052(3) 0.116(5) -0.038(3) 0.040(3) -0.031(2)
C81 0.103(4) 0.068(3) 0.064(3) -0.031(2) 0.024(3) -0.027(3)
C82 0.094(4) 0.038(2) 0.115(4) -0.008(3) 0.056(3) -0.018(2)
C83 0.102(4) 0.083(4) 0.045(3) -0.018(2) -0.009(2) -0.004(3)
C84 0.088(3) 0.047(2) 0.068(3) -0.012(2) 0.033(2) -0.018(2)
C85 0.088(4) 0.071(3) 0.073(3) -0.035(3) 0.021(3) -0.015(2)
C86 0.059(2) 0.047(2) 0.053(2) -0.0130(18) 0.0150(18) -0.0047(18)
C87 0.056(2) 0.0312(19) 0.083(3) 0.0015(18) 0.032(2) -0.0041(16)
C88 0.0403(19) 0.069(2) 0.0316(18) -0.0089(16) 0.0195(14) -0.0027(17)
C89 0.0255(15) 0.0461(18) 0.0291(16) -0.0042(13) 0.0129(12) 0.0005(13)
P2 0.0735(7) 0.0511(6) 0.0441(6) -0.0112(5) 0.0203(5) -0.0040(5)
F1 0.139(3) 0.0561(15) 0.083(2) -0.0150(14) 0.0248(17) -0.0060(15)
F6 0.135(3) 0.166(3) 0.107(3) 0.004(3) 0.074(2) -0.023(3)
F5 0.151(3) 0.094(2) 0.095(3) -0.0099(18) -0.043(2) -0.002(2)
F3 0.252(5) 0.162(4) 0.162(4) 0.049(3) 0.172(4) 0.082(3)
F4 0.227(4) 0.0509(16) 0.080(2) -0.0098(15) -0.017(2) 0.006(2)
F2 0.088(2) 0.101(2) 0.105(3) 0.0058(18) -0.0102(17) -0.0197(17)

loop_
_atom_type_symbol
_atom_type_description
_atom_type_scat_dispersion_real
_atom_type_scat_dispersion_imag
_atom_type_scat_source
C C 0.0033 0.0016 'International Tables Vol C Tables 4.2.6.8 and 6.1.1.4'
H H 0.0000 0.0000 'International Tables Vol C Tables 4.2.6.8 and 6.1.1.4'
F F 0.0171 0.0103 'International Tables Vol C Tables 4.2.6.8 and 6.1.1.4'
P P 0.1023 0.0942 'International Tables Vol C Tables 4.2.6.8 and 6.1.1.4'
Cl Cl 0.1484 0.1585 'International Tables Vol C Tables 4.2.6.8 and 6.1.1.4'
Ir Ir -1.4442 7.9887 'International Tables Vol C Tables 4.2.6.8 and 6.1.1.4'

loop_
_geom_angle_atom_site_label_1
_geom_angle_atom_site_label_2
_geom_angle_atom_site_label_3
_geom_angle
C89 Ir1 C1 62.08(11)
C89 Ir1 C16 37.35(11)
C1 Ir1 C16 36.04(10)
C89 Ir1 C20 61.90(11)
C1 Ir1 C20 37.94(11)
C16 Ir1 C20 61.37(11)
C89 Ir1 C30 37.22(10)
C1 Ir1 C30 61.56(11)
C16 Ir1 C30 61.19(11)
C20 Ir1 C30 36.03(10)
C89 Ir1 P1 114.25(8)
C1 Ir1 P1 155.97(8)
C16 Ir1 P1 150.79(8)
C20 Ir1 P1 118.19(8)
C30 Ir1 P1 100.45(8)
C89 Ir1 P5 112.36(8)
C1 Ir1 P5 120.28(8)
C16 Ir1 P5 100.72(8)
C20 Ir1 P5 158.22(8)
C30 Ir1 P5 148.14(8)
P1 Ir1 P5 83.54(3)
C89 Ir1 Cl1 150.84(8)
C1 Ir1 Cl1 89.29(8)
C16 Ir1 Cl1 119.63(8)
C20 Ir1 Cl1 92.51(8)
C30 Ir1 Cl1 125.43(8)
P1 Ir1 Cl1 89.38(3)
P5 Ir1 Cl1 85.94(3)
C18 P5 C11 105.15(14)
C18 P5 C10 106.01(14)
C11 P5 C10 101.50(14)
C18 P5 Ir1 110.67(10)
C11 P5 Ir1 120.02(10)
C10 P5 Ir1 112.27(10)
C3 P1 C2 103.42(15)
C3 P1 C4 104.72(14)
C2 P1 C4 104.14(14)
C3 P1 Ir1 118.23(10)
C2 P1 Ir1 110.96(11)
C4 P1 Ir1 113.96(10)
C16 C1 C20 107.9(3)
C16 C1 C8 126.3(3)
C20 C1 C8 125.5(3)
C16 C1 Ir1 72.89(16)
C20 C1 Ir1 72.11(15)
C8 C1 Ir1 125.6(2)
C86 C2 C87 118.7(3)
C86 C2 P1 118.0(3)
C87 C2 P1 123.3(3)
C29 C3 C24 117.3(3)
C29 C3 P1 123.7(2)
C24 C3 P1 119.0(2)
C45 C4 C15 119.6(3)
C45 C4 P1 115.2(2)
C15 C4 P1 125.2(2)
C16 C5 H5A 109.5
C16 C5 H5B 109.5
H5A C5 H5B 109.5
C16 C5 H5C 109.5
H5A C5 H5C 109.5
H5B C5 H5C 109.5
C19 C6 C14 120.8(3)
C19 C6 H6 119.6
C14 C6 H6 119.6
C23 C7 C21 121.1(3)
C23 C7 H7 119.5
C21 C7 H7 119.5
C1 C8 H8A 109.5
C1 C8 H8B 109.5
H8A C8 H8B 109.5
C1 C8 H8C 109.5
H8A C8 H8C 109.5
H8B C8 H8C 109.5
C30 C9 H9A 109.5
C30 C9 H9B 109.5
H9A C9 H9B 109.5
C30 C9 H9C 109.5
H9A C9 H9C 109.5
H9B C9 H9C 109.5
C31 C10 C15 119.8(3)
C31 C10 P5 117.3(2)
C15 C10 P5 122.8(2)
C25 C11 C17 118.3(3)
C25 C11 P5 120.4(2)
C17 C11 P5 121.4(3)
C36 C12 C18 119.8(3)
C36 C12 H12 120.1
C18 C12 H12 120.1
C40 C13 C31 119.6(4)
C40 C13 H13 120.2
C31 C13 H13 120.2
C22 C14 C6 117.3(3)
C22 C14 C20 118.6(3)
C6 C14 C20 124.1(3)
C21 C15 C4 116.8(3)
C21 C15 C10 116.4(3)
C4 C15 C10 126.7(3)
C1 C16 C89 108.6(3)
C1 C16 C5 127.0(3)
C89 C16 C5 123.9(3)
C1 C16 Ir1 71.07(16)
C89 C16 Ir1 69.47(16)
C5 C16 Ir1 131.9(2)
C44 C17 C11 120.8(4)
C44 C17 H17 119.6
C11 C17 H17 119.6
C43 C18 C12 119.4(3)
C43 C18 P5 121.4(3)
C12 C18 P5 118.9(2)
C6 C19 C32 121.1(3)
C6 C19 H19 119.5
C32 C19 H19 119.5
C30 C20 C1 107.1(3)
C30 C20 C14 125.3(3)
C1 C20 C14 126.3(3)
C30 C20 Ir1 72.12(16)
C1 C20 Ir1 69.95(15)
C14 C20 Ir1 133.2(2)
C7 C21 C40 118.6(3)
C7 C21 C15 120.7(3)
C40 C21 C15 120.6(3)
C37 C22 C14 121.4(3)
C37 C22 H22 119.3
C14 C22 H22 119.3
C7 C23 C45 119.5(3)
C7 C23 H23 120.2
C45 C23 H23 120.2
C33 C24 C3 121.7(3)
C33 C24 H24 119.1
C3 C24 H24 119.1
C11 C25 C34 120.7(3)
C11 C25 H25 119.7
C34 C25 H25 119.7
C27 C26 C29 121.0(3)
C27 C26 H26 119.5
C29 C26 H26 119.5
C26 C27 C33 119.2(3)
C26 C27 H27 120.4
C33 C27 H27 120.4
C38 C28 C43 120.4(4)
C38 C28 H28 119.8
C43 C28 H28 119.8
C26 C29 C3 120.5(3)
C26 C29 H29 119.7
C3 C29 H29 119.7
C20 C30 C89 108.8(3)
C20 C30 C9 127.1(3)
C89 C30 C9 123.9(3)
C20 C30 Ir1 71.86(16)
C89 C30 Ir1 69.18(16)
C9 C30 Ir1 129.7(2)
C10 C31 C13 122.4(3)
C10 C31 H31 118.8
C13 C31 H31 118.8
C37 C32 C19 117.4(3)
C37 C32 C35 120.7(3)
C19 C32 C35 121.9(3)
C27 C33 C24 120.2(3)
C27 C33 H33 119.9
C24 C33 H33 119.9
C39 C34 C25 119.7(4)
C39 C34 H34 120.1
C25 C34 H34 120.1
C41 C35 C42 118.4(3)
C41 C35 C32 121.7(3)
C42 C35 C32 119.9(3)
C38 C36 C12 120.4(4)
C38 C36 H36 119.8
C12 C36 H36 119.8
C22 C37 C32 121.7(3)
C22 C37 H37 119.1
C32 C37 H37 119.1
C28 C38 C36 120.4(3)
C28 C38 H38 119.8
C36 C38 H38 119.8
C44 C39 C34 120.3(4)
C44 C39 H39 119.8
C34 C39 H39 119.8
C13 C40 C21 121.1(3)
C13 C40 H40 119.4
C21 C40 H40 119.4
C35 C41 C83 120.1(4)
C35 C41 H41 119.9
C83 C41 H41 119.9
C35 C42 C84 120.9(4)
C35 C42 H42 119.5
C84 C42 H42 119.5
C18 C43 C28 119.6(3)
C18 C43 H43 120.2
C28 C43 H43 120.2
C39 C44 C17 120.2(4)
C39 C44 H44 119.9
C17 C44 H44 119.9
C4 C45 C23 122.2(3)
C4 C45 H45 118.9
C23 C45 H45 118.9
C82 C80 C85 120.7(4)
C82 C80 H80 119.6
C85 C80 H80 119.6
C84 C81 C83 120.3(4)
C84 C81 H81 119.8
C83 C81 H81 119.8
C80 C82 C87 119.4(4)
C80 C82 H82 120.3
C87 C82 H82 120.3
C81 C83 C41 120.5(4)
C81 C83 H83 119.8
C41 C83 H83 119.8
C81 C84 C42 119.8(4)
C81 C84 H84 120.1
C42 C84 H84 120.1
C80 C85 C86 120.0(5)
C80 C85 H85 120.0
C86 C85 H85 120.0
C2 C86 C85 120.0(4)
C2 C86 H86 120.0
C85 C86 H86 120.0
C82 C87 C2 121.2(5)
C82 C87 H87 119.4
C2 C87 H87 119.4
C89 C88 H88A 109.5
C89 C88 H88B 109.5
H88A C88 H88B 109.5
C89 C88 H88C 109.5
H88A C88 H88C 109.5
H88B C88 H88C 109.5
C30 C89 C16 107.3(3)
C30 C89 C88 124.8(3)
C16 C89 C88 124.4(3)
C30 C89 Ir1 73.60(16)
C16 C89 Ir1 73.19(17)
C88 C89 Ir1 135.6(2)
F3 P2 F1 89.9(2)
F3 P2 F2 93.2(3)
F1 P2 F2 90.72(16)
F3 P2 F5 89.2(3)
F1 P2 F5 89.78(16)
F2 P2 F5 177.6(3)
F3 P2 F6 179.8(3)
F1 P2 F6 90.02(19)
F2 P2 F6 87.0(2)
F5 P2 F6 90.6(2)
F3 P2 F4 90.6(2)
F1 P2 F4 179.2(2)
F2 P2 F4 89.82(17)
F5 P2 F4 89.65(17)
F6 P2 F4 89.4(2)

loop_
_geom_bond_atom_site_label_1
_geom_bond_atom_site_label_2
_geom_bond_distance
Ir1 C89 2.228(3)
Ir1 C1 2.254(3)
Ir1 C16 2.277(3)
Ir1 C20 2.283(3)
Ir1 C30 2.287(3)
Ir1 P1 2.2890(8)
Ir1 P5 2.2986(8)
Ir1 Cl1 2.4023(8)
P5 C18 1.819(3)
P5 C11 1.822(3)
P5 C10 1.822(3)
P1 C3 1.823(3)
P1 C2 1.824(3)
P1 C4 1.832(3)
C1 C16 1.402(4)
C1 C20 1.475(4)
C1 C8 1.497(4)
C2 C86 1.379(5)
C2 C87 1.386(5)
C3 C29 1.384(4)
C3 C24 1.392(4)
C4 C45 1.375(4)
C4 C15 1.438(4)
C5 C16 1.491(4)
C5 H5A 0.9600
C5 H5B 0.9600
C5 H5C 0.9600
C6 C19 1.389(4)
C6 C14 1.403(4)
C6 H6 0.9300
C7 C23 1.344(5)
C7 C21 1.408(5)
C7 H7 0.9300
C8 H8A 0.9600
C8 H8B 0.9600
C8 H8C 0.9600
C9 C30 1.498(4)
C9 H9A 0.9600
C9 H9B 0.9600
C9 H9C 0.9600
C10 C31 1.368(4)
C10 C15 1.444(4)
C11 C25 1.382(5)
C11 C17 1.387(4)
C12 C36 1.378(5)
C12 C18 1.395(5)
C12 H12 0.9300
C13 C40 1.341(5)
C13 C31 1.400(5)
C13 H13 0.9300
C14 C22 1.388(4)
C14 C20 1.488(4)
C15 C21 1.431(4)
C16 C89 1.443(4)
C17 C44 1.381(5)
C17 H17 0.9300
C18 C43 1.390(5)
C19 C32 1.391(4)
C19 H19 0.9300
C20 C30 1.413(4)
C21 C40 1.412(5)
C22 C37 1.373(4)
C22 H22 0.9300
C23 C45 1.404(5)
C23 H23 0.9300
C24 C33 1.369(4)
C24 H24 0.9300
C25 C34 1.388(5)
C25 H25 0.9300
C26 C27 1.368(5)
C26 C29 1.382(5)
C26 H26 0.9300
C27 C33 1.368(5)
C27 H27 0.9300
C28 C38 1.363(5)
C28 C43 1.391(5)
C28 H28 0.9300
C29 H29 0.9300
C30 C89 1.442(4)
C31 H31 0.9300
C32 C37 1.387(5)
C32 C35 1.487(4)
C33 H33 0.9300
C34 C39 1.372(6)
C34 H34 0.9300
C35 C41 1.378(5)
C35 C42 1.381(5)
C36 C38 1.375(5)
C36 H36 0.9300
C37 H37 0.9300
C38 H38 0.9300
C39 C44 1.360(6)
C39 H39 0.9300
C40 H40 0.9300
C41 C83 1.388(5)
C41 H41 0.9300
C42 C84 1.386(5)
C42 H42 0.9300
C43 H43 0.9300
C44 H44 0.9300
C45 H45 0.9300
C80 C82 1.360(7)
C80 C85 1.372(7)
C80 H80 0.9300
C81 C84 1.355(6)
C81 C83 1.360(6)
C81 H81 0.9300
C82 C87 1.380(5)
C82 H82 0.9300
C83 H83 0.9300
C84 H84 0.9300
C85 C86 1.390(5)
C85 H85 0.9300
C86 H86 0.9300
C87 H87 0.9300
C88 C89 1.497(4)
C88 H88A 0.9600
C88 H88B 0.9600
C88 H88C 0.9600
P2 F3 1.533(3)
P2 F1 1.562(3)
P2 F2 1.567(3)
P2 F5 1.568(3)
P2 F6 1.571(4)
P2 F4 1.577(3)
